data_4086718
loop_
_publ_author_name
'Charboneau, David J.'
'Balcells, David'
'Hazari, Nilay'
'Lant, Hannah M. C.'
'Mayer, James M.'
'Melvin, Patrick R.'
'Mercado, Brandon Q.'
'Morris, Wesley D.'
'Repisky, Michal'
'Suh, Hee-Won'

_publ_section_title
;
 Dinitrogen-Facilitated Reversible Formation of a Si--H Bond in a
 Pincer-Supported Ni Complex
;
_journal_issue 18
_journal_name_full Organometallics
_journal_page_first 3154
_journal_paper_doi 10.1021/acs.organomet.6b00514
_journal_volume 35
_journal_year 2016
_chemical_formula_moiety 'C38 H56 Ni O P2 Si'
_chemical_formula_sum 'C38 H56 Ni O P2 Si'
_chemical_formula_weight 677.56
_space_group_crystal_system monoclinic
_space_group_IT_number 14
_space_group_name_Hall '-P 2yn'
_space_group_name_H-M_alt 'P 1 21/n 1'
_symmetry_space_group_name_Hall '-P 2yn'
_symmetry_space_group_name_H-M 'P 1 21/n 1'
_atom_sites_solution_hydrogens mixed
_atom_sites_solution_primary SHELXT
_atom_sites_solution_secondary difmap
_audit_creation_method SHELXL-2014/7
_cell_angle_alpha 90
_cell_angle_beta 98.5820(10)
_cell_angle_gamma 90
_cell_formula_units_Z 4
_cell_length_a 8.9810(6)
_cell_length_b 23.5907(17)
_cell_length_c 19.3512(14)
_cell_measurement_reflns_used 1557
_cell_measurement_temperature 93(2)
_cell_measurement_theta_max 27.5
_cell_measurement_theta_min 0.9
_cell_volume 4054.0(5)
_computing_cell_refinement 'CrystalClear-SM Expert 2.0 r15 (Rigaku, 2011)'
_computing_data_collection 'CrystalClear-SM Expert 2.0 r15 (Rigaku, 2011)'
_computing_data_reduction 'CrystalClear-SM Expert 2.0 r15 (Rigaku, 2011)'
_computing_molecular_graphics
;
Dolomanov, O.V.; Bourhis, L.J.; Gildea, R.J.; Howard, J.A.K.; Puschmann, H., 
OLEX2: A complete structure solution, refinement and analysis program
(2009). J. Appl. Cryst., 42, 339-341.
;
_computing_publication_material 'CIFTAB-2013/2 (Sheldrick, 2014)'
_computing_structure_refinement 'SHELXL-2014/7 (Sheldrick, 2014)'
_computing_structure_solution 'SHELXT-2014/5 (Sheldrick, 2014)'
_diffrn_ambient_temperature 93(2)
_diffrn_detector_area_resol_mean 10
_diffrn_measured_fraction_theta_full 0.998
_diffrn_measured_fraction_theta_max 0.998
_diffrn_measurement_device_type 'Rigaku R-AXIS RAPID imaging plate'
_diffrn_measurement_method \w
_diffrn_radiation_type MoK\a
_diffrn_radiation_wavelength 0.71073
_diffrn_reflns_av_R_equivalents 0.0727
_diffrn_reflns_av_unetI/netI 0.0278
_diffrn_reflns_Laue_measured_fraction_full 0.998
_diffrn_reflns_Laue_measured_fraction_max 0.998
_diffrn_reflns_limit_h_max 11
_diffrn_reflns_limit_h_min -11
_diffrn_reflns_limit_k_max 29
_diffrn_reflns_limit_k_min -29
_diffrn_reflns_limit_l_max 24
_diffrn_reflns_limit_l_min -24
_diffrn_reflns_number 121634
_diffrn_reflns_point_group_measured_fraction_full 0.998
_diffrn_reflns_point_group_measured_fraction_max 0.998
_diffrn_reflns_theta_full 25.242
_diffrn_reflns_theta_max 26.731
_diffrn_reflns_theta_min 2.741
_diffrn_source 'Sealed Tube'
_exptl_absorpt_coefficient_mu 0.612
_exptl_absorpt_correction_T_max 1.000
_exptl_absorpt_correction_T_min 0.907
_exptl_absorpt_correction_type multi-scan
_exptl_absorpt_process_details 'Jacobson, R. (1998) Private Communication'
_exptl_crystal_colour Colorless
_exptl_crystal_density_diffrn 1.110
_exptl_crystal_density_method 'not measured'
_exptl_crystal_description Block
_exptl_crystal_F_000 1456
_exptl_crystal_size_max 0.300
_exptl_crystal_size_mid 0.300
_exptl_crystal_size_min 0.150
_refine_diff_density_max 0.342
_refine_diff_density_min -0.198
_refine_diff_density_rms 0.053
_refine_ls_extinction_method none
_refine_ls_goodness_of_fit_ref 1.015
_refine_ls_hydrogen_treatment mixed
_refine_ls_matrix_type full
_refine_ls_number_parameters 393
_refine_ls_number_reflns 8608
_refine_ls_number_restraints 0
_refine_ls_restrained_S_all 1.015
_refine_ls_R_factor_all 0.0439
_refine_ls_R_factor_gt 0.0296
_refine_ls_shift/su_max 0.002
_refine_ls_shift/su_mean 0.000
_refine_ls_structure_factor_coef Fsqd
_refine_ls_weighting_details 'w=1/[\s^2^(Fo^2^)+(0.0492P)^2^+0.4278P] where P=(Fo^2^+2Fc^2^)/3'
_refine_ls_weighting_scheme calc
_refine_ls_wR_factor_gt 0.0746
_refine_ls_wR_factor_ref 0.0790
_reflns_Friedel_coverage 0.000
_reflns_number_gt 6829
_reflns_number_total 8608
_reflns_threshold_expression 'I > 2\s(I)'
_cod_data_source_file om6b00514_si_003.cif
_cod_data_source_block '_(CyPSiHP)Ni(CO)'
_cod_database_code 4086718
_shelx_shelxl_version_number 2014/7
_shelx_space_group_comment
; 
The symmetry employed for this shelxl refinement is uniquely defined 
by the following loop, which should always be used as a source of 
symmetry information in preference to the above space-group names. 
They are only intended as comments. 
;
_shelx_estimated_absorpt_t_min 0.838
_shelx_estimated_absorpt_t_max 0.914

loop_
_space_group_symop_operation_xyz
'x, y, z'
'-x+1/2, y+1/2, -z+1/2'
'-x, -y, -z'
'x-1/2, -y-1/2, z-1/2'

loop_
_atom_site_label
_atom_site_type_symbol
_atom_site_fract_x
_atom_site_fract_y
_atom_site_fract_z
_atom_site_U_iso_or_equiv
_atom_site_adp_type
_atom_site_occupancy
_atom_site_site_symmetry_order
_atom_site_calc_flag
_atom_site_refinement_flags_posn
_atom_site_refinement_flags_adp
Ni1 Ni 0.91183(2) 0.34063(2) 0.73936(2) 0.01379(6) Uani 1 1 d . .
H1 H 1.052(2) 0.3160(9) 0.7160(11) 0.039(6) Uiso 1 1 d . .
P1 P 0.74504(5) 0.27646(2) 0.75682(2) 0.01429(9) Uani 1 1 d . .
P2 P 0.83389(4) 0.41100(2) 0.66801(2) 0.01164(9) Uani 1 1 d . .
Si1 Si 0.95689(5) 0.28934(2) 0.64286(2) 0.01528(10) Uani 1 1 d . .
O1 O 1.02171(17) 0.38868(6) 0.87637(7) 0.0341(3) Uani 1 1 d . .
C1 C 0.68131(18) 0.23906(6) 0.67456(8) 0.0155(3) Uani 1 1 d . .
C2 C 0.54742(19) 0.20867(7) 0.65886(9) 0.0205(4) Uani 1 1 d . .
H2 H 0.4815 0.2057 0.6928 0.025 Uiso 1 1 calc R U
C3 C 0.5094(2) 0.18276(7) 0.59423(10) 0.0254(4) Uani 1 1 d . .
H3 H 0.4172 0.1626 0.5838 0.030 Uiso 1 1 calc R U
C4 C 0.6062(2) 0.18633(8) 0.54481(10) 0.0274(4) Uani 1 1 d . .
H4 H 0.5808 0.1684 0.5007 0.033 Uiso 1 1 calc R U
C5 C 0.7405(2) 0.21630(7) 0.56015(9) 0.0233(4) Uani 1 1 d . .
H5 H 0.8069 0.2181 0.5263 0.028 Uiso 1 1 calc R U
C6 C 0.77996(18) 0.24395(6) 0.62462(8) 0.0168(3) Uani 1 1 d . .
C7 C 1.1153(2) 0.23916(7) 0.62999(10) 0.0249(4) Uani 1 1 d . .
H7A H 1.2092 0.2606 0.6316 0.037 Uiso 1 1 calc R U
H7B H 1.0915 0.2203 0.5845 0.037 Uiso 1 1 calc R U
H7C H 1.1271 0.2106 0.6672 0.037 Uiso 1 1 calc R U
C8 C 0.94692(17) 0.34399(6) 0.57036(8) 0.0148(3) Uani 1 1 d . .
C9 C 0.99018(19) 0.33233(7) 0.50529(9) 0.0185(3) Uani 1 1 d . .
H9 H 1.0277 0.2957 0.4968 0.022 Uiso 1 1 calc R U
C10 C 0.97943(18) 0.37310(7) 0.45277(9) 0.0184(3) Uani 1 1 d . .
H10 H 1.0085 0.3642 0.4088 0.022 Uiso 1 1 calc R U
C11 C 0.92618(17) 0.42680(7) 0.46487(8) 0.0159(3) Uani 1 1 d . .
H11 H 0.9188 0.4547 0.4292 0.019 Uiso 1 1 calc R U
C12 C 0.88356(17) 0.43984(7) 0.52920(8) 0.0143(3) Uani 1 1 d . .
H12 H 0.8485 0.4769 0.5375 0.017 Uiso 1 1 calc R U
C13 C 0.89194(17) 0.39873(7) 0.58185(8) 0.0134(3) Uani 1 1 d . .
C14 C 0.81606(19) 0.21710(7) 0.81629(8) 0.0170(3) Uani 1 1 d . .
H14 H 0.7293 0.1915 0.8209 0.020 Uiso 1 1 calc R U
C15 C 0.8802(2) 0.23892(7) 0.88961(9) 0.0201(3) Uani 1 1 d . .
H15A H 0.9672 0.2640 0.8864 0.024 Uiso 1 1 calc R U
H15B H 0.8025 0.2614 0.9086 0.024 Uiso 1 1 calc R U
C16 C 0.9304(2) 0.18933(7) 0.93903(9) 0.0236(4) Uani 1 1 d . .
H16A H 0.9740 0.2043 0.9855 0.028 Uiso 1 1 calc R U
H16B H 0.8419 0.1658 0.9450 0.028 Uiso 1 1 calc R U
C17 C 1.0467(2) 0.15288(8) 0.91033(10) 0.0272(4) Uani 1 1 d . .
H17A H 1.0713 0.1197 0.9412 0.033 Uiso 1 1 calc R U
H17B H 1.1402 0.1751 0.9101 0.033 Uiso 1 1 calc R U
C18 C 0.9891(2) 0.13248(8) 0.83613(10) 0.0285(4) Uani 1 1 d . .
H18A H 0.9042 0.1059 0.8374 0.034 Uiso 1 1 calc R U
H18B H 1.0705 0.1117 0.8176 0.034 Uiso 1 1 calc R U
C19 C 0.9365(2) 0.18214(7) 0.78722(9) 0.0234(4) Uani 1 1 d . .
H19A H 1.0236 0.2067 0.7820 0.028 Uiso 1 1 calc R U
H19B H 0.8948 0.1673 0.7405 0.028 Uiso 1 1 calc R U
C20 C 0.56930(19) 0.30040(7) 0.78982(9) 0.0196(3) Uani 1 1 d . .
H20 H 0.4949 0.3097 0.7476 0.024 Uiso 1 1 calc R U
C21 C 0.5982(2) 0.35590(8) 0.83145(9) 0.0247(4) Uani 1 1 d . .
H21A H 0.6735 0.3489 0.8734 0.030 Uiso 1 1 calc R U
H21B H 0.6406 0.3844 0.8023 0.030 Uiso 1 1 calc R U
C22 C 0.4540(2) 0.37951(9) 0.85409(11) 0.0354(5) Uani 1 1 d . .
H22A H 0.4779 0.4143 0.8821 0.043 Uiso 1 1 calc R U
H22B H 0.3814 0.3896 0.8122 0.043 Uiso 1 1 calc R U
C23 C 0.3838(2) 0.33570(10) 0.89725(11) 0.0384(5) Uani 1 1 d . .
H23A H 0.4540 0.3274 0.9405 0.046 Uiso 1 1 calc R U
H23B H 0.2897 0.3511 0.9107 0.046 Uiso 1 1 calc R U
C24 C 0.3491(2) 0.28131(10) 0.85565(11) 0.0343(5) Uani 1 1 d . .
H24A H 0.2734 0.2892 0.8141 0.041 Uiso 1 1 calc R U
H24B H 0.3057 0.2531 0.8848 0.041 Uiso 1 1 calc R U
C25 C 0.4918(2) 0.25674(8) 0.83211(9) 0.0250(4) Uani 1 1 d . .
H25A H 0.4649 0.2227 0.8030 0.030 Uiso 1 1 calc R U
H25B H 0.5630 0.2450 0.8737 0.030 Uiso 1 1 calc R U
C26 C 0.91379(17) 0.48217(6) 0.69337(8) 0.0141(3) Uani 1 1 d . .
H26 H 0.8877 0.5082 0.6526 0.017 Uiso 1 1 calc R U
C27 C 1.08602(18) 0.47915(7) 0.71064(9) 0.0173(3) Uani 1 1 d . .
H27A H 1.1142 0.4512 0.7485 0.021 Uiso 1 1 calc R U
H27B H 1.1278 0.4660 0.6689 0.021 Uiso 1 1 calc R U
C28 C 1.1550(2) 0.53689(7) 0.73363(9) 0.0226(4) Uani 1 1 d . .
H28A H 1.2651 0.5326 0.7475 0.027 Uiso 1 1 calc R U
H28B H 1.1378 0.5637 0.6938 0.027 Uiso 1 1 calc R U
C29 C 1.0862(2) 0.56106(8) 0.79491(10) 0.0257(4) Uani 1 1 d . .
H29A H 1.1132 0.5365 0.8364 0.031 Uiso 1 1 calc R U
H29B H 1.1281 0.5993 0.8066 0.031 Uiso 1 1 calc R U
C30 C 0.9153(2) 0.56488(7) 0.77722(10) 0.0244(4) Uani 1 1 d . .
H30A H 0.8884 0.5923 0.7386 0.029 Uiso 1 1 calc R U
H30B H 0.8732 0.5790 0.8184 0.029 Uiso 1 1 calc R U
C31 C 0.84587(18) 0.50680(7) 0.75551(9) 0.0184(3) Uani 1 1 d . .
H31A H 0.7356 0.5109 0.7423 0.022 Uiso 1 1 calc R U
H31B H 0.8646 0.4804 0.7956 0.022 Uiso 1 1 calc R U
C32 C 0.62789(17) 0.42548(6) 0.64709(8) 0.0133(3) Uani 1 1 d . .
H32 H 0.5910 0.4308 0.6929 0.016 Uiso 1 1 calc R U
C33 C 0.54512(17) 0.37346(6) 0.61292(8) 0.0150(3) Uani 1 1 d . .
H33A H 0.5756 0.3671 0.5664 0.018 Uiso 1 1 calc R U
H33B H 0.5744 0.3396 0.6420 0.018 Uiso 1 1 calc R U
C34 C 0.37415(18) 0.38098(7) 0.60461(9) 0.0174(3) Uani 1 1 d . .
H34A H 0.3244 0.3477 0.5799 0.021 Uiso 1 1 calc R U
H34B H 0.3423 0.3831 0.6514 0.021 Uiso 1 1 calc R U
C35 C 0.32471(18) 0.43480(7) 0.56360(9) 0.0173(3) Uani 1 1 d . .
H35A H 0.3451 0.4307 0.5150 0.021 Uiso 1 1 calc R U
H35B H 0.2150 0.4402 0.5622 0.021 Uiso 1 1 calc R U
C36 C 0.40833(18) 0.48656(7) 0.59717(9) 0.0172(3) Uani 1 1 d . .
H36A H 0.3804 0.4928 0.6442 0.021 Uiso 1 1 calc R U
H36B H 0.3783 0.5206 0.5685 0.021 Uiso 1 1 calc R U
C37 C 0.57904(17) 0.47829(7) 0.60347(8) 0.0159(3) Uani 1 1 d . .
H37A H 0.6078 0.4741 0.5563 0.019 Uiso 1 1 calc R U
H37B H 0.6312 0.5120 0.6258 0.019 Uiso 1 1 calc R U
C38 C 0.98078(19) 0.36954(7) 0.82220(9) 0.0203(4) Uani 1 1 d . .

loop_
_atom_site_aniso_label
_atom_site_aniso_U_11
_atom_site_aniso_U_22
_atom_site_aniso_U_33
_atom_site_aniso_U_23
_atom_site_aniso_U_13
_atom_site_aniso_U_12
Ni1 0.01562(11) 0.01260(10) 0.01296(10) 0.00202(8) 0.00152(8) 0.00029(8)
P1 0.0164(2) 0.01264(19) 0.01400(19) 0.00319(15) 0.00285(15) 0.00061(15)
P2 0.01270(19) 0.01059(19) 0.01176(19) 0.00041(14) 0.00224(15) 0.00022(15)
Si1 0.0174(2) 0.0124(2) 0.0167(2) 0.00227(16) 0.00468(17) 0.00267(17)
O1 0.0495(9) 0.0298(7) 0.0198(7) -0.0021(6) -0.0059(6) 0.0000(6)
C1 0.0203(8) 0.0109(7) 0.0146(8) 0.0034(6) 0.0000(6) 0.0025(6)
C2 0.0228(9) 0.0172(8) 0.0208(8) 0.0054(7) 0.0016(7) -0.0021(7)
C3 0.0269(9) 0.0207(9) 0.0260(9) 0.0024(7) -0.0041(8) -0.0059(7)
C4 0.0392(11) 0.0209(9) 0.0199(9) -0.0028(7) -0.0027(8) -0.0040(8)
C5 0.0314(10) 0.0196(9) 0.0195(9) 0.0003(7) 0.0059(7) 0.0001(7)
C6 0.0212(8) 0.0107(7) 0.0179(8) 0.0016(6) 0.0014(7) 0.0016(6)
C7 0.0254(9) 0.0209(9) 0.0301(10) 0.0050(7) 0.0103(8) 0.0059(7)
C8 0.0136(7) 0.0147(8) 0.0159(8) 0.0001(6) 0.0014(6) 0.0000(6)
C9 0.0202(8) 0.0162(8) 0.0199(8) -0.0009(6) 0.0061(7) 0.0012(6)
C10 0.0197(8) 0.0223(8) 0.0140(8) -0.0016(6) 0.0054(6) -0.0010(7)
C11 0.0143(8) 0.0188(8) 0.0142(8) 0.0032(6) 0.0010(6) -0.0026(6)
C12 0.0122(7) 0.0136(7) 0.0169(8) 0.0004(6) 0.0015(6) 0.0000(6)
C13 0.0113(7) 0.0154(7) 0.0137(7) -0.0010(6) 0.0027(6) -0.0020(6)
C14 0.0202(8) 0.0123(7) 0.0179(8) 0.0045(6) 0.0010(6) -0.0003(6)
C15 0.0254(9) 0.0162(8) 0.0181(8) 0.0040(6) 0.0009(7) 0.0019(7)
C16 0.0315(10) 0.0187(8) 0.0189(9) 0.0068(7) -0.0020(7) 0.0021(7)
C17 0.0304(10) 0.0216(9) 0.0277(10) 0.0094(7) -0.0016(8) 0.0062(8)
C18 0.0380(11) 0.0194(9) 0.0278(10) 0.0057(7) 0.0038(8) 0.0116(8)
C19 0.0285(9) 0.0191(8) 0.0224(9) 0.0053(7) 0.0034(7) 0.0058(7)
C20 0.0187(8) 0.0230(9) 0.0181(8) 0.0067(7) 0.0058(7) 0.0039(7)
C21 0.0300(10) 0.0240(9) 0.0219(9) 0.0039(7) 0.0102(8) 0.0059(8)
C22 0.0394(12) 0.0370(11) 0.0334(11) 0.0033(9) 0.0168(9) 0.0156(9)
C23 0.0306(11) 0.0549(14) 0.0335(11) 0.0070(10) 0.0174(9) 0.0131(10)
C24 0.0208(9) 0.0528(13) 0.0310(10) 0.0147(9) 0.0096(8) 0.0032(9)
C25 0.0215(9) 0.0308(10) 0.0232(9) 0.0075(8) 0.0051(7) -0.0012(8)
C26 0.0151(7) 0.0118(7) 0.0152(8) 0.0002(6) 0.0020(6) 0.0003(6)
C27 0.0164(8) 0.0173(8) 0.0185(8) -0.0014(6) 0.0039(6) -0.0022(6)
C28 0.0208(9) 0.0228(9) 0.0242(9) -0.0040(7) 0.0031(7) -0.0067(7)
C29 0.0271(10) 0.0250(9) 0.0244(9) -0.0091(7) 0.0017(7) -0.0059(8)
C30 0.0252(9) 0.0199(9) 0.0277(9) -0.0085(7) 0.0032(7) -0.0003(7)
C31 0.0172(8) 0.0179(8) 0.0206(8) -0.0047(7) 0.0040(7) -0.0004(6)
C32 0.0139(7) 0.0134(7) 0.0128(7) -0.0008(6) 0.0025(6) 0.0001(6)
C33 0.0150(8) 0.0126(7) 0.0171(8) 0.0016(6) 0.0010(6) -0.0008(6)
C34 0.0145(8) 0.0165(8) 0.0210(8) 0.0008(6) 0.0020(6) -0.0022(6)
C35 0.0143(8) 0.0196(8) 0.0178(8) 0.0003(6) 0.0015(6) 0.0016(6)
C36 0.0152(8) 0.0155(8) 0.0207(8) 0.0012(6) 0.0019(6) 0.0037(6)
C37 0.0148(7) 0.0132(7) 0.0195(8) 0.0010(6) 0.0021(6) -0.0003(6)
C38 0.0238(9) 0.0161(8) 0.0205(9) 0.0049(7) 0.0012(7) 0.0007(7)

loop_
_atom_type_symbol
_atom_type_description
_atom_type_scat_dispersion_real
_atom_type_scat_dispersion_imag
_atom_type_scat_source
C C 0.0033 0.0016 'International Tables Vol C Tables 4.2.6.8 and 6.1.1.4'
H H 0.0000 0.0000 'International Tables Vol C Tables 4.2.6.8 and 6.1.1.4'
Ni Ni 0.3393 1.1124 'International Tables Vol C Tables 4.2.6.8 and 6.1.1.4'
O O 0.0106 0.0060 'International Tables Vol C Tables 4.2.6.8 and 6.1.1.4'
P P 0.1023 0.0942 'International Tables Vol C Tables 4.2.6.8 and 6.1.1.4'
Si Si 0.0817 0.0704 'International Tables Vol C Tables 4.2.6.8 and 6.1.1.4'

loop_
_geom_angle_atom_site_label_1
_geom_angle_atom_site_label_2
_geom_angle_atom_site_label_3
_geom_angle
C38 Ni1 P1 106.37(6)
C38 Ni1 P2 108.25(5)
P1 Ni1 P2 117.142(17)
C38 Ni1 Si1 148.79(6)
P1 Ni1 Si1 88.223(17)
P2 Ni1 Si1 88.037(17)
C38 Ni1 H1 102.9(8)
P1 Ni1 H1 113.6(8)
P2 Ni1 H1 107.6(8)
Si1 Ni1 H1 46.0(8)
C1 P1 C14 102.01(7)
C1 P1 C20 105.71(8)
C14 P1 C20 104.11(7)
C1 P1 Ni1 109.29(5)
C14 P1 Ni1 115.82(5)
C20 P1 Ni1 118.28(6)
C13 P2 C26 103.31(7)
C13 P2 C32 103.75(7)
C26 P2 C32 102.87(7)
C13 P2 Ni1 110.00(5)
C26 P2 Ni1 116.09(5)
C32 P2 Ni1 119.05(5)
C7 Si1 C8 106.30(8)
C7 Si1 C6 104.26(8)
C8 Si1 C6 107.39(7)
C7 Si1 Ni1 131.19(6)
C8 Si1 Ni1 104.30(5)
C6 Si1 Ni1 101.66(5)
C7 Si1 H1 92.7(7)
C8 Si1 H1 109.5(7)
C6 Si1 H1 132.8(7)
Ni1 Si1 H1 41.0(7)
C2 C1 C6 120.16(15)
C2 C1 P1 125.70(13)
C6 C1 P1 114.12(12)
C3 C2 C1 120.75(16)
C3 C2 H2 119.6
C1 C2 H2 119.6
C4 C3 C2 119.92(17)
C4 C3 H3 120.0
C2 C3 H3 120.0
C3 C4 C5 119.75(17)
C3 C4 H4 120.1
C5 C4 H4 120.1
C4 C5 C6 121.40(16)
C4 C5 H5 119.3
C6 C5 H5 119.3
C5 C6 C1 117.99(15)
C5 C6 Si1 121.22(13)
C1 C6 Si1 120.74(12)
Si1 C7 H7A 109.5
Si1 C7 H7B 109.5
H7A C7 H7B 109.5
Si1 C7 H7C 109.5
H7A C7 H7C 109.5
H7B C7 H7C 109.5
C9 C8 C13 118.17(14)
C9 C8 Si1 122.88(12)
C13 C8 Si1 118.95(12)
C10 C9 C8 121.52(15)
C10 C9 H9 119.2
C8 C9 H9 119.2
C11 C10 C9 119.74(15)
C11 C10 H10 120.1
C9 C10 H10 120.1
C10 C11 C12 120.09(15)
C10 C11 H11 120.0
C12 C11 H11 120.0
C11 C12 C13 120.40(15)
C11 C12 H12 119.8
C13 C12 H12 119.8
C12 C13 C8 120.06(14)
C12 C13 P2 123.90(12)
C8 C13 P2 116.04(11)
C19 C14 C15 109.32(14)
C19 C14 P1 111.90(11)
C15 C14 P1 111.40(11)
C19 C14 H14 108.0
C15 C14 H14 108.0
P1 C14 H14 108.0
C16 C15 C14 110.75(13)
C16 C15 H15A 109.5
C14 C15 H15A 109.5
C16 C15 H15B 109.5
C14 C15 H15B 109.5
H15A C15 H15B 108.1
C17 C16 C15 110.93(14)
C17 C16 H16A 109.5
C15 C16 H16A 109.5
C17 C16 H16B 109.5
C15 C16 H16B 109.5
H16A C16 H16B 108.0
C16 C17 C18 111.48(15)
C16 C17 H17A 109.3
C18 C17 H17A 109.3
C16 C17 H17B 109.3
C18 C17 H17B 109.3
H17A C17 H17B 108.0
C17 C18 C19 111.61(15)
C17 C18 H18A 109.3
C19 C18 H18A 109.3
C17 C18 H18B 109.3
C19 C18 H18B 109.3
H18A C18 H18B 108.0
C14 C19 C18 110.69(14)
C14 C19 H19A 109.5
C18 C19 H19A 109.5
C14 C19 H19B 109.5
C18 C19 H19B 109.5
H19A C19 H19B 108.1
C21 C20 C25 110.13(14)
C21 C20 P1 110.46(12)
C25 C20 P1 116.62(12)
C21 C20 H20 106.3
C25 C20 H20 106.3
P1 C20 H20 106.3
C22 C21 C20 112.03(16)
C22 C21 H21A 109.2
C20 C21 H21A 109.2
C22 C21 H21B 109.2
C20 C21 H21B 109.2
H21A C21 H21B 107.9
C23 C22 C21 110.30(16)
C23 C22 H22A 109.6
C21 C22 H22A 109.6
C23 C22 H22B 109.6
C21 C22 H22B 109.6
H22A C22 H22B 108.1
C24 C23 C22 110.54(17)
C24 C23 H23A 109.5
C22 C23 H23A 109.5
C24 C23 H23B 109.5
C22 C23 H23B 109.5
H23A C23 H23B 108.1
C23 C24 C25 111.15(16)
C23 C24 H24A 109.4
C25 C24 H24A 109.4
C23 C24 H24B 109.4
C25 C24 H24B 109.4
H24A C24 H24B 108.0
C24 C25 C20 111.56(15)
C24 C25 H25A 109.3
C20 C25 H25A 109.3
C24 C25 H25B 109.3
C20 C25 H25B 109.3
H25A C25 H25B 108.0
C27 C26 C31 110.55(13)
C27 C26 P2 110.59(10)
C31 C26 P2 111.32(11)
C27 C26 H26 108.1
C31 C26 H26 108.1
P2 C26 H26 108.1
C28 C27 C26 111.83(13)
C28 C27 H27A 109.2
C26 C27 H27A 109.2
C28 C27 H27B 109.2
C26 C27 H27B 109.2
H27A C27 H27B 107.9
C29 C28 C27 111.35(14)
C29 C28 H28A 109.4
C27 C28 H28A 109.4
C29 C28 H28B 109.4
C27 C28 H28B 109.4
H28A C28 H28B 108.0
C30 C29 C28 110.97(14)
C30 C29 H29A 109.4
C28 C29 H29A 109.4
C30 C29 H29B 109.4
C28 C29 H29B 109.4
H29A C29 H29B 108.0
C29 C30 C31 111.25(14)
C29 C30 H30A 109.4
C31 C30 H30A 109.4
C29 C30 H30B 109.4
C31 C30 H30B 109.4
H30A C30 H30B 108.0
C30 C31 C26 110.95(14)
C30 C31 H31A 109.5
C26 C31 H31A 109.5
C30 C31 H31B 109.5
C26 C31 H31B 109.5
H31A C31 H31B 108.0
C37 C32 C33 109.45(12)
C37 C32 P2 117.50(11)
C33 C32 P2 110.39(10)
C37 C32 H32 106.3
C33 C32 H32 106.3
P2 C32 H32 106.3
C34 C33 C32 111.53(13)
C34 C33 H33A 109.3
C32 C33 H33A 109.3
C34 C33 H33B 109.3
C32 C33 H33B 109.3
H33A C33 H33B 108.0
C35 C34 C33 111.12(13)
C35 C34 H34A 109.4
C33 C34 H34A 109.4
C35 C34 H34B 109.4
C33 C34 H34B 109.4
H34A C34 H34B 108.0
C36 C35 C34 110.93(13)
C36 C35 H35A 109.5
C34 C35 H35A 109.5
C36 C35 H35B 109.5
C34 C35 H35B 109.5
H35A C35 H35B 108.0
C35 C36 C37 110.78(13)
C35 C36 H36A 109.5
C37 C36 H36A 109.5
C35 C36 H36B 109.5
C37 C36 H36B 109.5
H36A C36 H36B 108.1
C32 C37 C36 110.39(13)
C32 C37 H37A 109.6
C36 C37 H37A 109.6
C32 C37 H37B 109.6
C36 C37 H37B 109.6
H37A C37 H37B 108.1
O1 C38 Ni1 178.14(17)

loop_
_geom_bond_atom_site_label_1
_geom_bond_atom_site_label_2
_geom_bond_distance
Ni1 C38 1.7670(18)
Ni1 P1 2.1911(5)
Ni1 P2 2.2052(4)
Ni1 Si1 2.3110(5)
Ni1 H1 1.52(2)
P1 C1 1.8351(16)
P1 C14 1.8636(16)
P1 C20 1.8758(17)
P2 C13 1.8425(16)
P2 C26 1.8627(16)
P2 C32 1.8655(16)
Si1 C7 1.8953(17)
Si1 C8 1.8975(16)
Si1 C6 1.9050(17)
Si1 H1 1.67(2)
O1 C38 1.150(2)
C1 C2 1.394(2)
C1 C6 1.410(2)
C2 C3 1.388(2)
C2 H2 0.9500
C3 C4 1.388(3)
C3 H3 0.9500
C4 C5 1.391(3)
C4 H4 0.9500
C5 C6 1.406(2)
C5 H5 0.9500
C7 H7A 0.9800
C7 H7B 0.9800
C7 H7C 0.9800
C8 C9 1.399(2)
C8 C13 1.412(2)
C9 C10 1.392(2)
C9 H9 0.9500
C10 C11 1.386(2)
C10 H10 0.9500
C11 C12 1.390(2)
C11 H11 0.9500
C12 C13 1.401(2)
C12 H12 0.9500
C14 C19 1.533(2)
C14 C15 1.538(2)
C14 H14 1.0000
C15 C16 1.535(2)
C15 H15A 0.9900
C15 H15B 0.9900
C16 C17 1.521(3)
C16 H16A 0.9900
C16 H16B 0.9900
C17 C18 1.529(3)
C17 H17A 0.9900
C17 H17B 0.9900
C18 C19 1.536(2)
C18 H18A 0.9900
C18 H18B 0.9900
C19 H19A 0.9900
C19 H19B 0.9900
C20 C21 1.539(2)
C20 C25 1.544(2)
C20 H20 1.0000
C21 C22 1.533(3)
C21 H21A 0.9900
C21 H21B 0.9900
C22 C23 1.524(3)
C22 H22A 0.9900
C22 H22B 0.9900
C23 C24 1.522(3)
C23 H23A 0.9900
C23 H23B 0.9900
C24 C25 1.537(3)
C24 H24A 0.9900
C24 H24B 0.9900
C25 H25A 0.9900
C25 H25B 0.9900
C26 C27 1.535(2)
C26 C31 1.541(2)
C26 H26 1.0000
C27 C28 1.535(2)
C27 H27A 0.9900
C27 H27B 0.9900
C28 C29 1.527(2)
C28 H28A 0.9900
C28 H28B 0.9900
C29 C30 1.525(2)
C29 H29A 0.9900
C29 H29B 0.9900
C30 C31 1.538(2)
C30 H30A 0.9900
C30 H30B 0.9900
C31 H31A 0.9900
C31 H31B 0.9900
C32 C37 1.532(2)
C32 C33 1.533(2)
C32 H32 1.0000
C33 C34 1.530(2)
C33 H33A 0.9900
C33 H33B 0.9900
C34 C35 1.528(2)
C34 H34A 0.9900
C34 H34B 0.9900
C35 C36 1.527(2)
C35 H35A 0.9900
C35 H35B 0.9900
C36 C37 1.532(2)
C36 H36A 0.9900
C36 H36B 0.9900
C37 H37A 0.9900
C37 H37B 0.9900

loop_
_geom_torsion_atom_site_label_1
_geom_torsion_atom_site_label_2
_geom_torsion_atom_site_label_3
_geom_torsion_atom_site_label_4
_geom_torsion
C14 P1 C1 C2 77.74(15)
C20 P1 C1 C2 -30.85(16)
Ni1 P1 C1 C2 -159.15(13)
C14 P1 C1 C6 -103.45(12)
C20 P1 C1 C6 147.96(12)
Ni1 P1 C1 C6 19.66(13)
C6 C1 C2 C3 0.2(2)
P1 C1 C2 C3 178.90(13)
C1 C2 C3 C4 0.9(3)
C2 C3 C4 C5 -0.5(3)
C3 C4 C5 C6 -0.9(3)
C4 C5 C6 C1 1.9(2)
C4 C5 C6 Si1 -175.51(13)
C2 C1 C6 C5 -1.5(2)
P1 C1 C6 C5 179.61(12)
C2 C1 C6 Si1 175.91(12)
P1 C1 C6 Si1 -2.97(17)
C7 Si1 C8 C9 28.56(16)
C6 Si1 C8 C9 -82.57(15)
Ni1 Si1 C8 C9 170.06(13)
C7 Si1 C8 C13 -152.21(13)
C6 Si1 C8 C13 96.66(13)
Ni1 Si1 C8 C13 -10.71(13)
C13 C8 C9 C10 -0.2(2)
Si1 C8 C9 C10 179.03(12)
C8 C9 C10 C11 0.6(3)
C9 C10 C11 C12 -0.1(2)
C10 C11 C12 C13 -0.9(2)
C11 C12 C13 C8 1.4(2)
C11 C12 C13 P2 -178.40(12)
C9 C8 C13 C12 -0.8(2)
Si1 C8 C13 C12 179.95(11)
C9 C8 C13 P2 179.00(12)
Si1 C8 C13 P2 -0.27(17)
C26 P2 C13 C12 -43.68(15)
C32 P2 C13 C12 63.39(14)
Ni1 P2 C13 C12 -168.22(12)
C26 P2 C13 C8 136.55(12)
C32 P2 C13 C8 -116.38(12)
Ni1 P2 C13 C8 12.01(13)
C1 P1 C14 C19 55.90(13)
C20 P1 C14 C19 165.71(12)
Ni1 P1 C14 C19 -62.67(13)
C1 P1 C14 C15 178.61(12)
C20 P1 C14 C15 -71.58(13)
Ni1 P1 C14 C15 60.05(13)
C19 C14 C15 C16 -58.86(18)
P1 C14 C15 C16 176.95(12)
C14 C15 C16 C17 57.49(19)
C15 C16 C17 C18 -54.7(2)
C16 C17 C18 C19 54.2(2)
C15 C14 C19 C18 57.95(19)
P1 C14 C19 C18 -178.17(13)
C17 C18 C19 C14 -56.1(2)
C1 P1 C20 C21 -149.22(11)
C14 P1 C20 C21 103.70(12)
Ni1 P1 C20 C21 -26.48(13)
C1 P1 C20 C25 84.05(14)
C14 P1 C20 C25 -23.02(15)
Ni1 P1 C20 C25 -153.20(11)
C25 C20 C21 C22 -54.54(19)
P1 C20 C21 C22 175.21(12)
C20 C21 C22 C23 57.1(2)
C21 C22 C23 C24 -58.1(2)
C22 C23 C24 C25 57.8(2)
C23 C24 C25 C20 -55.8(2)
C21 C20 C25 C24 53.5(2)
P1 C20 C25 C24 -179.61(13)
C13 P2 C26 C27 -70.56(12)
C32 P2 C26 C27 -178.29(11)
Ni1 P2 C26 C27 49.92(12)
C13 P2 C26 C31 166.13(11)
C32 P2 C26 C31 58.40(12)
Ni1 P2 C26 C31 -73.40(11)
C31 C26 C27 C28 -54.73(18)
P2 C26 C27 C28 -178.49(11)
C26 C27 C28 C29 55.07(19)
C27 C28 C29 C30 -55.5(2)
C28 C29 C30 C31 56.5(2)
C29 C30 C31 C26 -56.61(19)
C27 C26 C31 C30 55.28(18)
P2 C26 C31 C30 178.61(11)
C13 P2 C32 C37 -63.52(13)
C26 P2 C32 C37 43.87(13)
Ni1 P2 C32 C37 173.88(9)
C13 P2 C32 C33 62.92(12)
C26 P2 C32 C33 170.31(11)
Ni1 P2 C32 C33 -59.68(12)
C37 C32 C33 C34 -57.23(17)
P2 C32 C33 C34 171.95(11)
C32 C33 C34 C35 55.71(18)
C33 C34 C35 C36 -54.76(18)
C34 C35 C36 C37 56.36(18)
C33 C32 C37 C36 58.37(17)
P2 C32 C37 C36 -174.73(11)
C35 C36 C37 C32 -58.54(17)
